data_2202656
loop_
_publ_author_name
'Erica Martin'
'A. Leigh Winfrey'
'Jason B. Human'
'C. Zachary Carlin'
'Daniel S. Jones'
'Craig A. Ogle'

_publ_section_title
;
 (<i>S</i>)-2-(Methoxydiphenylmethyl)-1-(thiophen-3-ylmethyl)pyrrolidine
;
_journal_issue 12
_journal_name_full 'Acta Crystallographica Section E'
_journal_page_first o1970
_journal_page_last o1971
_journal_paper_doi 10.1107/S1600536803026035
_journal_volume 59
_journal_year 2003
_chemical_formula_iupac 'C23 H25 N O S'
_chemical_formula_moiety 'C23 H25 N O S'
_chemical_formula_sum 'C23 H25 N O S'
_chemical_formula_weight 363.5
_space_group_IT_number 19
_symmetry_cell_setting orthorhombic
_symmetry_space_group_name_Hall 'P 2ac 2ab'
_symmetry_space_group_name_H-M 'P 21 21 21'
_audit_creation_method 'WinGX routine CIF_UPDATE'
_cell_angle_alpha 90
_cell_angle_beta 90
_cell_angle_gamma 90
_cell_formula_units_Z 4
_cell_length_a 7.4730(10)
_cell_length_b 8.0820(10)
_cell_length_c 32.600(5)
_cell_measurement_reflns_used 25
_cell_measurement_temperature 298(2)
_cell_measurement_theta_max 21.36
_cell_measurement_theta_min 13.47
_cell_volume 1968.9(5)
_computing_cell_refinement 'CAD-4 EXPRESS'
_computing_data_collection 'CAD-4 EXPRESS (Enraf-Nonius, 1994)'
_computing_data_reduction 'XCAD4 (Harms & Wocadlo, 1995)'
_computing_molecular_graphics 'ORTEP-3 for Windows (Farrugia, 1997)'
_computing_publication_material 'WinGX (Farrugia, 1999)'
_computing_structure_refinement 'SHELXL97 (Sheldrick, 1997)'
_computing_structure_solution 'SHELXS97 (Sheldrick, 1997)'
_diffrn_measured_fraction_theta_full 1
_diffrn_measured_fraction_theta_max 1
_diffrn_measurement_device '\k-geometry diffractometer'
_diffrn_measurement_device_type 'Enraf-Nonius CAD-4'
_diffrn_measurement_method 'non-profiled \w/2\q'
_diffrn_radiation_monochromator graphite
_diffrn_radiation_source 'normal-focus sealed tube'
_diffrn_radiation_type CuK\a
_diffrn_radiation_wavelength 1.5418
_diffrn_reflns_av_R_equivalents 0
_diffrn_reflns_limit_h_max 9
_diffrn_reflns_limit_h_min 0
_diffrn_reflns_limit_k_max 9
_diffrn_reflns_limit_k_min 0
_diffrn_reflns_limit_l_max 39
_diffrn_reflns_limit_l_min 0
_diffrn_reflns_number 2178
_diffrn_reflns_theta_full 69.79
_diffrn_reflns_theta_max 69.79
_diffrn_reflns_theta_min 2.71
_diffrn_standards_decay_% 10
_diffrn_standards_interval_count 70
_diffrn_standards_interval_time 56
_diffrn_standards_number 3
_exptl_absorpt_coefficient_mu 1.53
_exptl_absorpt_correction_type none
_exptl_crystal_colour colourless
_exptl_crystal_density_diffrn 1.226
_exptl_crystal_density_method 'not measured'
_exptl_crystal_description 'truncated octahedron'
_exptl_crystal_F_000 776
_exptl_crystal_size_max 0.24
_exptl_crystal_size_mid 0.18
_exptl_crystal_size_min 0.16
_refine_diff_density_max 0.187
_refine_diff_density_min -0.18
_refine_ls_abs_structure_details 'Flack (1983)'
_refine_ls_abs_structure_Flack -0.03(5)
_refine_ls_extinction_method none
_refine_ls_goodness_of_fit_ref 1.009
_refine_ls_hydrogen_treatment constr
_refine_ls_matrix_type full
_refine_ls_number_parameters 243
_refine_ls_number_reflns 2178
_refine_ls_number_restraints 17
_refine_ls_restrained_S_all 1.009
_refine_ls_R_factor_gt 0.0437
_refine_ls_shift/su_max 0.001
_refine_ls_structure_factor_coef Fsqd
_refine_ls_weighting_details 'calc w = 1/[\s^2^(Fo^2^)+(0.0562P)^2^] where P = (Fo^2^+2Fc^2^)/3'
_refine_ls_weighting_scheme calc
_refine_ls_wR_factor_ref 0.1214
_reflns_number_gt 1321
_reflns_number_total 2178
_reflns_threshold_expression I>2\s(I)
_cod_data_source_file fl6070.cif
_cod_data_source_block 2
_cod_database_code 2202656
_cod_database_fobs_code 2202656

loop_
_symmetry_equiv_pos_as_xyz
'x, y, z'
'-x+1/2, -y, z+1/2'
'x+1/2, -y+1/2, -z'
'-x, y+1/2, -z+1/2'

loop_
_atom_site_label
_atom_site_fract_x
_atom_site_fract_y
_atom_site_fract_z
_atom_site_U_iso_or_equiv
_atom_site_adp_type
_atom_site_calc_flag
_atom_site_refinement_flags
_atom_site_occupancy
_atom_site_disorder_assembly
_atom_site_disorder_group
_atom_site_type_symbol
C1 0.6913(7) 0.8057(5) 0.94379(12) 0.0644(15) Uani d D 1 A . C
H1A 0.7321 0.6918 0.943 0.077 Uiso calc R 1 . . H
H1B 0.5778 0.808 0.9582 0.077 Uiso calc R 1 . . H
C2 0.8239(7) 0.9074(6) 0.96665(13) 0.0538(12) Uani d D 1 . . C
C3A 1.0080(7) 0.9170(6) 0.95730(14) 0.0674(14) Uani d PDU 0.880(5) A 1 C
H3A 1.0575 0.8602 0.9352 0.081 Uiso calc PR 0.880(5) A 1 H
C4A 1.105(2) 1.010(3) 0.9814(5) 0.087(3) Uani d PDU 0.880(5) A 1 C
H4A 1.2284 1.0245 0.9794 0.105 Uiso calc PR 0.880(5) A 1 H
SA 0.9662(3) 1.1056(2) 1.01881(5) 0.0777(7) Uani d PDU 0.880(5) A 1 S
C5A 0.7861(8) 1.0058(6) 0.99989(13) 0.0683(15) Uani d PDU 0.880(5) A 1 C
H5A 0.672 1.0164 1.0109 0.082 Uiso calc PR 0.880(5) A 1 H
C3B 0.7861(8) 1.0058(6) 0.99989(13) 0.0683(15) Uani d PD 0.120(5) A 2 C
H3B 0.6694 1.0345 1.0068 0.082 Uiso calc PR 0.120(5) A 2 H
C4B 0.924(4) 1.057(7) 1.0214(13) 0.0777(7) Uani d PD 0.120(5) A 2 C
H4B 0.922 1.0912 1.0486 0.093 Uiso calc PR 0.120(5) A 2 H
SB 1.114(4) 1.049(6) 0.9888(12) 0.087(3) Uani d PD 0.120(5) A 2 S
C5B 1.0080(7) 0.9170(6) 0.95730(14) 0.0674(14) Uani d PD 0.120(5) A 2 C
H5B 1.0636 0.8577 0.9364 0.081 Uiso calc PR 0.120(5) A 2 H
O 0.5943(3) 0.5537(3) 0.82118(8) 0.0463(7) Uani d . 1 . . O
C17 1.0328(5) 0.5666(5) 0.85339(12) 0.0435(10) Uani d . 1 . . C
H17 1.0705 0.6411 0.8334 0.052 Uiso calc R 1 . . H
C10 0.7104(5) 0.6661(5) 0.84344(11) 0.0399(10) Uani d . 1 . . C
C18 0.7835(5) 0.8006(5) 0.81483(11) 0.0384(9) Uani d . 1 . . C
C6 0.5764(6) 0.7462(5) 0.87446(12) 0.0457(11) Uani d . 1 A . C
H6 0.5224 0.6582 0.891 0.055 Uiso calc R 1 . . H
N 0.6650(5) 0.8647(4) 0.90219(10) 0.0489(9) Uani d . 1 . . N
C23 0.9068(5) 0.9168(5) 0.82825(12) 0.0459(10) Uani d . 1 . . C
H23 0.9532 0.9071 0.8546 0.055 Uiso calc R 1 . . H
C12 0.8552(5) 0.5642(5) 0.86468(11) 0.0397(10) Uani d . 1 . . C
C14 0.9295(7) 0.3443(6) 0.91181(14) 0.0628(13) Uani d . 1 . . C
H14 0.8931 0.2689 0.9317 0.075 Uiso calc R 1 . . H
C11 0.6808(6) 0.4325(5) 0.79636(13) 0.0612(13) Uani d . 1 . . C
H11A 0.7724 0.4844 0.7802 0.092 Uiso calc R 1 . . H
H11B 0.5946 0.3818 0.7785 0.092 Uiso calc R 1 . . H
H11C 0.7335 0.3495 0.8136 0.092 Uiso calc R 1 . . H
C13 0.8061(6) 0.4482(5) 0.89394(13) 0.0527(12) Uani d . 1 . . C
H13 0.6866 0.4405 0.9017 0.063 Uiso calc R 1 . . H
C15 1.1059(7) 0.3517(6) 0.90040(14) 0.0600(14) Uani d . 1 . . C
H15 1.1898 0.2826 0.9127 0.072 Uiso calc R 1 . . H
C20 0.7717(6) 0.9504(7) 0.75047(13) 0.0613(13) Uani d . 1 . . C
H20 0.7251 0.9619 0.7242 0.074 Uiso calc R 1 . . H
C16 1.1566(6) 0.4608(5) 0.87105(13) 0.0554(12) Uani d . 1 . . C
H16 1.2755 0.4646 0.8627 0.067 Uiso calc R 1 . . H
C21 0.8949(6) 1.0617(7) 0.76462(14) 0.0631(14) Uani d . 1 . . C
H21 0.9328 1.1479 0.7478 0.076 Uiso calc R 1 . . H
C7 0.4256(6) 0.8451(5) 0.85353(14) 0.0581(12) Uani d . 1 . . C
H7A 0.4178 0.8177 0.8246 0.07 Uiso calc R 1 A . H
H7B 0.3112 0.8224 0.8664 0.07 Uiso calc R 1 . . H
C19 0.7157(6) 0.8202(6) 0.77513(12) 0.0509(11) Uani d . 1 . . C
H19 0.6321 0.7452 0.7651 0.061 Uiso calc R 1 . . H
C22 0.9630(7) 1.0461(5) 0.80392(13) 0.0577(13) Uani d . 1 . . C
H22 1.0459 1.1222 0.8138 0.069 Uiso calc R 1 . . H
C9 0.5678(8) 1.0214(6) 0.90055(16) 0.0742(16) Uani d . 1 A . C
H9A 0.6495 1.114 0.9033 0.089 Uiso calc R 1 . . H
H9B 0.4799 1.0273 0.9224 0.089 Uiso calc R 1 . . H
C8 0.4777(8) 1.0239(6) 0.85928(16) 0.0716(15) Uani d . 1 A . C
H8A 0.5593 1.0603 0.838 0.086 Uiso calc R 1 . . H
H8B 0.3733 1.0953 0.8594 0.086 Uiso calc R 1 . . H

loop_
_atom_site_aniso_label
_atom_site_aniso_U_11
_atom_site_aniso_U_22
_atom_site_aniso_U_33
_atom_site_aniso_U_12
_atom_site_aniso_U_13
_atom_site_aniso_U_23
C1 0.103(4) 0.049(3) 0.041(2) -0.022(3) 0.004(3) -0.003(2)
C2 0.072(3) 0.042(3) 0.047(2) 0.001(3) 0.000(2) 0.006(2)
C3A 0.084(4) 0.067(3) 0.052(3) 0.004(3) 0.002(3) 0.006(3)
C4A 0.098(4) 0.089(11) 0.075(8) -0.003(4) -0.015(4) 0.015(4)
SA 0.0973(15) 0.0672(13) 0.0687(10) 0.0005(10) -0.0274(10) -0.0089(9)
C5A 0.080(4) 0.071(3) 0.054(3) 0.007(3) -0.002(3) -0.017(3)
C3B 0.080(4) 0.071(3) 0.054(3) 0.007(3) -0.002(3) -0.017(3)
C4B 0.0973(15) 0.0672(13) 0.0687(10) 0.0005(10) -0.0274(10) -0.0089(9)
SB 0.098(4) 0.089(11) 0.075(8) -0.003(4) -0.015(4) 0.015(4)
C5B 0.084(4) 0.067(3) 0.052(3) 0.004(3) 0.002(3) 0.006(3)
O 0.0383(16) 0.0451(16) 0.0555(16) -0.0045(15) -0.0042(14) -0.0103(15)
C17 0.038(2) 0.042(2) 0.050(2) -0.006(2) -0.005(2) -0.001(2)
C10 0.038(2) 0.035(2) 0.046(2) -0.001(2) -0.002(2) 0.0006(19)
C18 0.034(2) 0.040(2) 0.041(2) 0.001(2) 0.0018(19) 0.0006(18)
C6 0.047(3) 0.040(2) 0.050(2) 0.000(2) 0.004(2) -0.001(2)
N 0.061(2) 0.0381(19) 0.048(2) -0.002(2) 0.0025(19) -0.0050(16)
C23 0.045(2) 0.042(2) 0.051(2) -0.005(2) -0.002(2) 0.001(2)
C12 0.042(2) 0.038(2) 0.038(2) -0.002(2) -0.0018(18) 0.0001(19)
C14 0.074(4) 0.054(3) 0.061(3) -0.004(3) -0.002(3) 0.019(2)
C11 0.062(3) 0.051(3) 0.071(3) -0.001(3) -0.003(3) -0.024(2)
C13 0.046(3) 0.049(3) 0.063(3) 0.002(3) 0.007(2) 0.013(2)
C15 0.064(3) 0.058(3) 0.058(3) 0.008(3) -0.015(3) 0.010(3)
C20 0.060(3) 0.074(3) 0.050(2) -0.002(3) -0.001(2) 0.013(3)
C16 0.046(3) 0.059(3) 0.062(3) 0.009(3) -0.002(2) 0.002(3)
C21 0.065(3) 0.066(3) 0.059(3) -0.003(3) 0.013(3) 0.018(3)
C7 0.039(2) 0.062(3) 0.074(3) 0.003(3) 0.003(3) -0.004(3)
C19 0.047(3) 0.055(3) 0.051(2) 0.000(2) -0.004(2) -0.002(2)
C22 0.059(3) 0.048(2) 0.066(3) -0.015(3) 0.006(3) 0.006(2)
C9 0.083(4) 0.044(3) 0.096(4) 0.007(3) -0.010(4) -0.013(3)
C8 0.062(3) 0.052(3) 0.100(4) 0.013(3) 0.000(3) 0.000(3)

loop_
_atom_type_symbol
_atom_type_description
_atom_type_scat_dispersion_real
_atom_type_scat_dispersion_imag
_atom_type_scat_source
C C 0.0181 0.0091 'International Tables Vol C Tables 4.2.6.8 and 6.1.1.4'
H H 0 0 'International Tables Vol C Tables 4.2.6.8 and 6.1.1.4'
N N 0.0311 0.018 'International Tables Vol C Tables 4.2.6.8 and 6.1.1.4'
O O 0.0492 0.0322 'International Tables Vol C Tables 4.2.6.8 and 6.1.1.4'
S S 0.3331 0.5567 'International Tables Vol C Tables 4.2.6.8 and 6.1.1.4'

loop_
_geom_angle_atom_site_label_1
_geom_angle_atom_site_label_2
_geom_angle_atom_site_label_3
_geom_angle
N C1 C2 112.1(4)
N C1 H1A 109.2
C2 C1 H1A 109.2
N C1 H1B 109.2
C2 C1 H1B 109.2
H1A C1 H1B 107.9
C5A C2 C3A 109.8(5)
C5A C2 C1 125.3(5)
C3A C2 C1 124.8(4)
C4A C3A C2 116.2(8)
C4A C3A H3A 121.9
C2 C3A H3A 121.9
C3A C4A SA 109.7(9)
C3A C4A H4A 125.1
SA C4A H4A 125.1
C5A SA C4A 90.5(4)
C2 C5A SA 113.7(4)
C2 C5A H5A 123.2
SA C5A H5A 123.2
SB C4B H4B 126.4
C11 O C10 116.3(3)
C12 C17 C16 121.6(4)
C12 C17 H17 119.2
C16 C17 H17 119.2
O C10 C12 108.2(3)
O C10 C18 110.7(3)
C12 C10 C18 113.9(3)
O C10 C6 101.5(3)
C12 C10 C6 112.6(3)
C18 C10 C6 109.2(3)
C23 C18 C19 117.1(4)
C23 C18 C10 121.7(3)
C19 C18 C10 120.9(4)
N C6 C7 105.2(3)
N C6 C10 112.2(3)
C7 C6 C10 113.4(3)
N C6 H6 108.6
C7 C6 H6 108.6
C10 C6 H6 108.6
C1 N C9 112.7(4)
C1 N C6 114.8(3)
C9 N C6 108.5(3)
C22 C23 C18 122.3(4)
C22 C23 H23 118.8
C18 C23 H23 118.8
C17 C12 C13 116.7(4)
C17 C12 C10 123.7(4)
C13 C12 C10 119.3(4)
C15 C14 C13 120.2(5)
C15 C14 H14 119.9
C13 C14 H14 119.9
O C11 H11A 109.5
O C11 H11B 109.5
H11A C11 H11B 109.5
O C11 H11C 109.5
H11A C11 H11C 109.5
H11B C11 H11C 109.5
C14 C13 C12 121.7(4)
C14 C13 H13 119.1
C12 C13 H13 119.1
C16 C15 C14 119.2(5)
C16 C15 H15 120.4
C14 C15 H15 120.4
C21 C20 C19 120.4(4)
C21 C20 H20 119.8
C19 C20 H20 119.8
C15 C16 C17 120.6(5)
C15 C16 H16 119.7
C17 C16 H16 119.7
C20 C21 C22 120.0(5)
C20 C21 H21 120
C22 C21 H21 120
C8 C7 C6 104.7(4)
C8 C7 H7A 110.8
C6 C7 H7A 110.8
C8 C7 H7B 110.8
C6 C7 H7B 110.8
H7A C7 H7B 108.9
C20 C19 C18 120.8(4)
C20 C19 H19 119.6
C18 C19 H19 119.6
C23 C22 C21 119.3(4)
C23 C22 H22 120.3
C21 C22 H22 120.3
N C9 C8 105.5(4)
N C9 H9A 110.6
C8 C9 H9A 110.6
N C9 H9B 110.6
C8 C9 H9B 110.6
H9A C9 H9B 108.8
C9 C8 C7 102.3(4)
C9 C8 H8A 111.3
C7 C8 H8A 111.3
C9 C8 H8B 111.3
C7 C8 H8B 111.3
H8A C8 H8B 109.2

loop_
_geom_bond_atom_site_label_1
_geom_bond_atom_site_label_2
_geom_bond_site_symmetry_2
_geom_bond_distance
_geom_bond_publ_flag
C1 N . 1.451(5) ?
C1 C2 . 1.488(6) ?
C1 H1A . 0.97 ?
C1 H1B . 0.97 ?
C2 C5A . 1.373(5) ?
C2 C3A . 1.411(6) ?
C3A C4A . 1.310(11) ?
C3A H3A . 0.93 ?
C4A SA . 1.777(12) ?
C4A H4A . 0.93 ?
SA C5A . 1.686(6) ?
C5A H5A . 0.93 ?
C4B SB . 1.77(2) ?
C4B H4B . 0.93 ?
O C11 . 1.426(5) ?
O C10 . 1.450(4) ?
C17 C12 . 1.377(5) ?
C17 C16 . 1.385(5) ?
C17 H17 . 0.93 ?
C10 C12 . 1.526(5) ?
C10 C18 . 1.533(5) ?
C10 C6 . 1.563(5) ?
C18 C23 . 1.386(5) ?
C18 C19 . 1.399(5) ?
C6 N . 1.474(5) ?
C6 C7 . 1.541(6) ?
C6 H6 . 0.98 ?
N C9 . 1.461(6) ?
C23 C22 . 1.378(5) ?
C23 H23 . 0.93 ?
C12 C13 . 1.386(5) ?
C14 C15 . 1.371(6) ?
C14 C13 . 1.376(6) ?
C14 H14 . 0.93 ?
C11 H11A . 0.96 ?
C11 H11B . 0.96 ?
C11 H11C . 0.96 ?
C13 H13 . 0.93 ?
C15 C16 . 1.356(6) ?
C15 H15 . 0.93 ?
C20 C21 . 1.367(6) ?
C20 C19 . 1.388(6) ?
C20 H20 . 0.93 ?
C16 H16 . 0.93 ?
C21 C22 . 1.384(6) ?
C21 H21 . 0.93 ?
C7 C8 . 1.508(6) ?
C7 H7A . 0.97 ?
C7 H7B . 0.97 ?
C19 H19 . 0.93 ?
C22 H22 . 0.93 ?
C9 C8 . 1.505(6) ?
C9 H9A . 0.97 ?
C9 H9B . 0.97 ?
C8 H8A . 0.97 ?
C8 H8B . 0.97 ?
